data_7014255
loop_
_publ_author_name
'Hitchcock, Peter B.'
'Hu, Jin'
'Lappert, Michael F.'
'Severn, John R.'

_publ_section_title
;
 Synthesis and structures of beta-diketiminatotin(II) halides, an amide
 and of Sn(=E)[{N(R)C(Ph)}2CH](NR2) (E = S or Se, R = SiMe3).
;
_journal_issue 24
_journal_name_full 'Dalton transactions (Cambridge, England : 2003)'
_journal_page_first 4193
_journal_page_last 4201
_journal_paper_doi 10.1039/b412765j
_journal_year 2004
_chemical_formula_sum 'C21 H29 Br0.6 Cl0.4 N2 Si2 Sn'
_chemical_formula_weight 546.64
_chemical_name_systematic
;
?
;
_space_group_IT_number 2
_symmetry_cell_setting triclinic
_symmetry_space_group_name_Hall '-P 1'
_symmetry_space_group_name_H-M 'P -1'
_atom_sites_solution_hydrogens geom
_atom_sites_solution_primary direct
_atom_sites_solution_secondary difmap
_audit_creation_method SHELXL-97
_cell_angle_alpha 98.87(2)
_cell_angle_beta 100.23(1)
_cell_angle_gamma 104.26(2)
_cell_formula_units_Z 2
_cell_length_a 6.434(1)
_cell_length_b 11.986(4)
_cell_length_c 17.262(1)
_cell_measurement_reflns_used 25
_cell_measurement_temperature 293(2)
_cell_measurement_theta_max 10
_cell_measurement_theta_min 7
_cell_volume 1242.0(5)
_computing_cell_refinement 'Nonius CAD4 software'
_computing_data_collection 'Nonius CAD4 software'
_computing_data_reduction 'Nonius CAD4 software'
_computing_publication_material 'SHELXL-97 (Sheldrick, 1997)'
_computing_structure_refinement 'SHELXL-97 (Sheldrick, 1997)'
_computing_structure_solution 'SHELXL-97 (Sheldrick, 1997)'
_diffrn_ambient_temperature 293(2)
_diffrn_measured_fraction_theta_full 0.999
_diffrn_measured_fraction_theta_max 0.999
_diffrn_measurement_device_type 'Nonius CAD4'
_diffrn_measurement_method 'omega-2theta scan'
_diffrn_radiation_monochromator graphite
_diffrn_radiation_source 'fine-focus sealed tube'
_diffrn_radiation_type MoK\a
_diffrn_radiation_wavelength 0.71073
_diffrn_reflns_av_R_equivalents 0.0000
_diffrn_reflns_av_sigmaI/netI 0.0643
_diffrn_reflns_limit_h_max 8
_diffrn_reflns_limit_h_min 0
_diffrn_reflns_limit_k_max 15
_diffrn_reflns_limit_k_min -15
_diffrn_reflns_limit_l_max 21
_diffrn_reflns_limit_l_min -22
_diffrn_reflns_number 5978
_diffrn_reflns_theta_full 27.97
_diffrn_reflns_theta_max 27.97
_diffrn_reflns_theta_min 2.37
_exptl_absorpt_coefficient_mu 2.148
_exptl_absorpt_correction_T_max 1.00
_exptl_absorpt_correction_T_min 0.77
_exptl_absorpt_correction_type empirical
_exptl_absorpt_process_details psi-scans
_exptl_crystal_density_diffrn 1.462
_exptl_crystal_density_method 'not measured'
_exptl_crystal_F_000 550
_exptl_crystal_size_max 0.30
_exptl_crystal_size_mid 0.30
_exptl_crystal_size_min 0.20
_refine_diff_density_max 0.848
_refine_diff_density_min -0.533
_refine_diff_density_rms 0.090
_refine_ls_extinction_method none
_refine_ls_goodness_of_fit_ref 1.031
_refine_ls_hydrogen_treatment constr
_refine_ls_matrix_type full
_refine_ls_number_parameters 245
_refine_ls_number_reflns 5978
_refine_ls_number_restraints 0
_refine_ls_restrained_S_all 1.031
_refine_ls_R_factor_all 0.0839
_refine_ls_R_factor_gt 0.0449
_refine_ls_shift/su_max 0.001
_refine_ls_shift/su_mean 0.000
_refine_ls_structure_factor_coef Fsqd
_refine_ls_weighting_details 'calc w=1/[\s^2^(Fo^2^)+(0.0287P)^2^+0.4596P] where P=(Fo^2^+2Fc^2^)/3'
_refine_ls_weighting_scheme calc
_refine_ls_wR_factor_gt 0.0867
_refine_ls_wR_factor_ref 0.1005
_reflns_number_gt 4008
_reflns_number_total 5978
_reflns_threshold_expression >2sigma(I)
_cod_data_source_file b412765j.txt
_cod_data_source_block (3)-jun1095
_cod_original_sg_symbol_H-M P-1
_cod_original_formula_sum 'C21 H29 Br0.60 Cl0.40 N2 Si2 Sn'
_cod_database_code 7014255

loop_
_symmetry_equiv_pos_as_xyz
'x, y, z'
'-x, -y, -z'

loop_
_atom_site_label
_atom_site_type_symbol
_atom_site_fract_x
_atom_site_fract_y
_atom_site_fract_z
_atom_site_U_iso_or_equiv
_atom_site_adp_type
_atom_site_occupancy
_atom_site_symmetry_multiplicity
_atom_site_calc_flag
_atom_site_refinement_flags
_atom_site_disorder_assembly
_atom_site_disorder_group
Sn Sn 0.27851(5) 0.62822(3) 0.696454(18) 0.05355(12) Uani 1 1 d . . .
Br Br 0.67442(10) 0.75222(7) 0.75537(5) 0.0790(3) Uani 0.604(4) 1 d P . .
Cl Cl 0.67442(10) 0.75222(7) 0.75537(5) 0.0790(3) Uani 0.396(4) 1 d P . .
Si1 Si 0.04535(18) 0.53256(9) 0.84118(7) 0.0433(3) Uani 1 1 d . . .
Si2 Si 0.02370(19) 0.76721(11) 0.57276(6) 0.0524(3) Uani 1 1 d . . .
N2 N 0.1748(5) 0.7810(3) 0.67194(17) 0.0406(7) Uani 1 1 d . . .
N1 N 0.1873(5) 0.6595(2) 0.81157(18) 0.0395(7) Uani 1 1 d . . .
C1 C 0.2326(6) 0.7710(3) 0.8502(2) 0.0365(8) Uani 1 1 d . . .
C2 C 0.2690(6) 0.8686(3) 0.8147(2) 0.0410(9) Uani 1 1 d . . .
H2 H 0.3330 0.9410 0.8499 0.049 Uiso 1 1 calc R . .
C3 C 0.2222(6) 0.8720(3) 0.7335(2) 0.0369(8) Uani 1 1 d . . .
C4 C 0.2503(7) 0.7961(3) 0.9387(2) 0.0443(9) Uani 1 1 d . . .
C5 C 0.4039(7) 0.7615(4) 0.9896(3) 0.0538(10) Uani 1 1 d . . .
H5 H 0.4950 0.7218 0.9683 0.065 Uiso 1 1 calc R . .
C9 C 0.1169(9) 0.8553(4) 0.9722(3) 0.0627(12) Uani 1 1 d . . .
H9 H 0.0154 0.8808 0.9391 0.075 Uiso 1 1 calc R . .
C6 C 0.4216(9) 0.7858(4) 1.0717(3) 0.0716(14) Uani 1 1 d . . .
H6 H 0.5269 0.7635 1.1053 0.086 Uiso 1 1 calc R . .
C7 C 0.2878(11) 0.8416(5) 1.1042(3) 0.0811(17) Uani 1 1 d . . .
H7 H 0.2998 0.8563 1.1595 0.097 Uiso 1 1 calc R . .
C8 C 0.1338(11) 0.8765(4) 1.0544(3) 0.0842(17) Uani 1 1 d . . .
H8 H 0.0411 0.9143 1.0763 0.101 Uiso 1 1 calc R . .
C10 C 0.2336(6) 0.9919(3) 0.7164(2) 0.0415(9) Uani 1 1 d . . .
C11 C 0.0986(8) 1.0554(4) 0.7425(2) 0.0554(11) Uani 1 1 d . . .
H11 H -0.0025 1.0238 0.7713 0.066 Uiso 1 1 calc R . .
C12 C 0.1128(10) 1.1659(4) 0.7260(3) 0.0731(14) Uani 1 1 d . . .
H12 H 0.0179 1.2074 0.7421 0.088 Uiso 1 1 calc R . .
C13 C 0.2668(10) 1.2144(4) 0.6860(3) 0.0754(16) Uani 1 1 d . . .
H13 H 0.2777 1.2894 0.6758 0.091 Uiso 1 1 calc R . .
C14 C 0.4036(9) 1.1535(4) 0.6610(3) 0.0698(14) Uani 1 1 d . . .
H14 H 0.5083 1.1872 0.6343 0.084 Uiso 1 1 calc R . .
C15 C 0.3879(7) 1.0412(4) 0.6753(2) 0.0546(11) Uani 1 1 d . . .
H15 H 0.4802 0.9993 0.6574 0.066 Uiso 1 1 calc R . .
C16 C -0.1512(8) 0.4376(4) 0.7483(3) 0.0705(14) Uani 1 1 d . . .
H16A H -0.0716 0.4205 0.7081 0.106 Uiso 1 1 calc R . .
H16B H -0.2546 0.4779 0.7285 0.106 Uiso 1 1 calc R . .
H16C H -0.2287 0.3655 0.7606 0.106 Uiso 1 1 calc R . .
C17 C 0.2426(7) 0.4524(4) 0.8781(3) 0.0597(12) Uani 1 1 d . . .
H17A H 0.3263 0.4387 0.8386 0.090 Uiso 1 1 calc R . .
H17B H 0.1631 0.3785 0.8873 0.090 Uiso 1 1 calc R . .
H17C H 0.3403 0.4987 0.9275 0.090 Uiso 1 1 calc R . .
C18 C -0.1204(7) 0.5613(4) 0.9152(3) 0.0608(12) Uani 1 1 d . . .
H18A H -0.2208 0.6027 0.8946 0.091 Uiso 1 1 calc R . .
H18B H -0.0246 0.6081 0.9648 0.091 Uiso 1 1 calc R . .
H18C H -0.2018 0.4879 0.9246 0.091 Uiso 1 1 calc R . .
C19 C -0.1356(8) 0.8752(5) 0.5618(3) 0.0712(14) Uani 1 1 d . . .
H19A H -0.2338 0.8695 0.5978 0.107 Uiso 1 1 calc R . .
H19B H -0.2193 0.8589 0.5074 0.107 Uiso 1 1 calc R . .
H19C H -0.0365 0.9531 0.5744 0.107 Uiso 1 1 calc R . .
C20 C 0.2153(9) 0.7757(6) 0.5039(3) 0.099(2) Uani 1 1 d . . .
H20A H 0.2965 0.7192 0.5104 0.148 Uiso 1 1 calc R . .
H20B H 0.3157 0.8533 0.5163 0.148 Uiso 1 1 calc R . .
H20C H 0.1329 0.7591 0.4493 0.148 Uiso 1 1 calc R . .
C21 C -0.1776(9) 0.6192(4) 0.5453(3) 0.0802(16) Uani 1 1 d . . .
H21A H -0.1009 0.5605 0.5503 0.120 Uiso 1 1 calc R . .
H21B H -0.2585 0.6060 0.4908 0.120 Uiso 1 1 calc R . .
H21C H -0.2776 0.6145 0.5807 0.120 Uiso 1 1 calc R . .

loop_
_atom_site_aniso_label
_atom_site_aniso_U_11
_atom_site_aniso_U_22
_atom_site_aniso_U_33
_atom_site_aniso_U_23
_atom_site_aniso_U_13
_atom_site_aniso_U_12
Sn 0.0702(2) 0.04897(18) 0.04832(18) 0.00556(12) 0.02388(15) 0.02455(15)
Br 0.0457(4) 0.1150(7) 0.0952(6) 0.0470(5) 0.0274(4) 0.0330(4)
Cl 0.0457(4) 0.1150(7) 0.0952(6) 0.0470(5) 0.0274(4) 0.0330(4)
Si1 0.0405(6) 0.0358(5) 0.0526(7) 0.0113(5) 0.0103(5) 0.0079(5)
Si2 0.0447(7) 0.0740(8) 0.0324(6) 0.0016(5) 0.0057(5) 0.0132(6)
N2 0.0409(18) 0.0454(18) 0.0343(16) 0.0056(13) 0.0076(14) 0.0123(15)
N1 0.0414(18) 0.0341(16) 0.0421(17) 0.0062(13) 0.0110(14) 0.0086(13)
C1 0.036(2) 0.0363(19) 0.0357(19) 0.0055(15) 0.0084(16) 0.0074(16)
C2 0.046(2) 0.0349(19) 0.035(2) 0.0015(15) 0.0039(17) 0.0048(17)
C3 0.035(2) 0.0393(19) 0.0351(19) 0.0076(15) 0.0091(16) 0.0071(16)
C4 0.056(3) 0.0350(19) 0.038(2) 0.0082(16) 0.0096(18) 0.0058(18)
C5 0.050(3) 0.054(2) 0.050(2) 0.011(2) 0.001(2) 0.008(2)
C9 0.097(4) 0.058(3) 0.045(2) 0.016(2) 0.022(2) 0.035(3)
C6 0.082(4) 0.071(3) 0.045(3) 0.017(2) -0.008(3) 0.003(3)
C7 0.126(5) 0.066(3) 0.039(3) 0.010(2) 0.017(3) 0.005(3)
C8 0.144(6) 0.068(3) 0.053(3) 0.011(2) 0.041(3) 0.041(4)
C10 0.048(2) 0.044(2) 0.0273(18) 0.0080(16) 0.0016(16) 0.0069(18)
C11 0.072(3) 0.051(2) 0.045(2) 0.0093(19) 0.013(2) 0.021(2)
C12 0.104(4) 0.051(3) 0.068(3) 0.014(2) 0.011(3) 0.033(3)
C13 0.107(5) 0.047(3) 0.056(3) 0.014(2) -0.006(3) 0.005(3)
C14 0.080(4) 0.062(3) 0.050(3) 0.021(2) 0.003(3) -0.009(3)
C15 0.053(3) 0.059(3) 0.041(2) 0.0111(19) 0.002(2) 0.002(2)
C16 0.062(3) 0.050(3) 0.078(3) 0.005(2) -0.007(3) -0.002(2)
C17 0.060(3) 0.050(2) 0.076(3) 0.021(2) 0.014(2) 0.023(2)
C18 0.047(3) 0.062(3) 0.084(3) 0.030(2) 0.029(2) 0.016(2)
C19 0.063(3) 0.093(4) 0.052(3) 0.015(3) -0.007(2) 0.026(3)
C20 0.072(4) 0.173(6) 0.049(3) 0.007(3) 0.023(3) 0.034(4)
C21 0.070(4) 0.076(3) 0.068(3) -0.014(3) -0.005(3) 0.003(3)

loop_
_atom_type_symbol
_atom_type_description
_atom_type_scat_dispersion_real
_atom_type_scat_dispersion_imag
_atom_type_scat_source
C C 0.0033 0.0016 'International Tables Vol C Tables 4.2.6.8 and 6.1.1.4'
H H 0.0000 0.0000 'International Tables Vol C Tables 4.2.6.8 and 6.1.1.4'
Br Br -0.2901 2.4595 'International Tables Vol C Tables 4.2.6.8 and 6.1.1.4'
N N 0.0061 0.0033 'International Tables Vol C Tables 4.2.6.8 and 6.1.1.4'
Si Si 0.0817 0.0704 'International Tables Vol C Tables 4.2.6.8 and 6.1.1.4'
Sn Sn -0.6537 1.4246 'International Tables Vol C Tables 4.2.6.8 and 6.1.1.4'
Cl Cl 0.1484 0.1585 'International Tables Vol C Tables 4.2.6.8 and 6.1.1.4'

loop_
_geom_angle_atom_site_label_1
_geom_angle_atom_site_label_2
_geom_angle_atom_site_label_3
_geom_angle
_geom_angle_site_symmetry_1
_geom_angle_site_symmetry_3
_geom_angle_publ_flag
N2 Sn N1 87.35(11) . . ?
N2 Sn Br 91.98(9) . . ?
N1 Sn Br 92.53(8) . . ?
N1 Si1 C18 114.52(17) . . ?
N1 Si1 C17 109.60(18) . . ?
C18 Si1 C17 111.2(2) . . ?
N1 Si1 C16 105.95(19) . . ?
C18 Si1 C16 106.7(2) . . ?
C17 Si1 C16 108.5(2) . . ?
N2 Si2 C19 114.65(19) . . ?
N2 Si2 C20 108.8(2) . . ?
C19 Si2 C20 110.6(3) . . ?
N2 Si2 C21 106.4(2) . . ?
C19 Si2 C21 107.0(3) . . ?
C20 Si2 C21 109.2(3) . . ?
C3 N2 Si2 127.3(3) . . ?
C3 N2 Sn 116.8(2) . . ?
Si2 N2 Sn 115.83(15) . . ?
C1 N1 Si1 126.9(3) . . ?
C1 N1 Sn 117.5(2) . . ?
Si1 N1 Sn 115.53(15) . . ?
N1 C1 C2 125.3(3) . . ?
N1 C1 C4 118.8(3) . . ?
C2 C1 C4 115.9(3) . . ?
C3 C2 C1 128.5(3) . . ?
N2 C3 C2 126.4(3) . . ?
N2 C3 C10 118.9(3) . . ?
C2 C3 C10 114.8(3) . . ?
C9 C4 C5 118.6(4) . . ?
C9 C4 C1 121.2(4) . . ?
C5 C4 C1 120.2(4) . . ?
C6 C5 C4 120.2(5) . . ?
C8 C9 C4 120.4(5) . . ?
C7 C6 C5 121.1(5) . . ?
C6 C7 C8 119.5(5) . . ?
C7 C8 C9 120.3(5) . . ?
C11 C10 C15 119.4(4) . . ?
C11 C10 C3 121.4(3) . . ?
C15 C10 C3 119.2(4) . . ?
C10 C11 C12 120.2(4) . . ?
C13 C12 C11 120.0(5) . . ?
C14 C13 C12 120.3(5) . . ?
C13 C14 C15 120.4(5) . . ?
C14 C15 C10 119.6(5) . . ?

loop_
_geom_bond_atom_site_label_1
_geom_bond_atom_site_label_2
_geom_bond_distance
_geom_bond_site_symmetry_2
_geom_bond_publ_flag
Sn N2 2.172(3) . ?
Sn N1 2.174(3) . ?
Sn Br 2.5457(10) . ?
Si1 N1 1.770(3) . ?
Si1 C18 1.848(4) . ?
Si1 C17 1.855(4) . ?
Si1 C16 1.863(5) . ?
Si2 N2 1.774(3) . ?
Si2 C19 1.850(5) . ?
Si2 C20 1.855(5) . ?
Si2 C21 1.855(5) . ?
N2 C3 1.333(4) . ?
N1 C1 1.334(4) . ?
C1 C2 1.391(5) . ?
C1 C4 1.489(5) . ?
C2 C3 1.389(5) . ?
C3 C10 1.498(5) . ?
C4 C9 1.387(6) . ?
C4 C5 1.388(6) . ?
C5 C6 1.381(6) . ?
C9 C8 1.383(6) . ?
C6 C7 1.358(7) . ?
C7 C8 1.381(8) . ?
C10 C11 1.377(6) . ?
C10 C15 1.390(5) . ?
C11 C12 1.382(6) . ?
C12 C13 1.372(7) . ?
C13 C14 1.359(7) . ?
C14 C15 1.387(6) . ?
